data_7124318
loop_
_publ_author_name
'M\"uller, Matthias'
'Buchner, Magnus Richard'

_publ_section_title
;
 Preparation and Crystal Structures of the Beryllium Ammines [Be(NH3)4]X2
 (X = Br, I, CN, SCN, N3) and Be(NH3)2X&#x2019;2 (X&#x2019; = Cl, Br, I).
;
_journal_name_full 'Chemical Communications'
_journal_paper_doi 10.1039/C9CC07712J
_journal_year 2019
_chemical_formula_moiety 'C2 H12 Be N6 S2'
_chemical_formula_sum 'C2 H12 Be N6 S2'
_chemical_formula_weight 193.31
_space_group_crystal_system orthorhombic
_space_group_IT_number 61
_space_group_name_Hall '-P 2ac 2ab'
_space_group_name_H-M_alt 'P b c a'
_symmetry_space_group_name_Hall '-P 2ac 2ab'
_symmetry_space_group_name_H-M 'P b c a'
_atom_sites_solution_hydrogens difmap
_audit_creation_method SHELXL-2018/3
_audit_update_record
;
2019-09-26 deposited with the CCDC.    2019-10-15 downloaded from the CCDC.
;
_cell_angle_alpha 90
_cell_angle_beta 90
_cell_angle_gamma 90
_cell_formula_units_Z 8
_cell_length_a 11.9956(5)
_cell_length_b 11.7990(4)
_cell_length_c 13.2171(5)
_cell_measurement_reflns_used 13941
_cell_measurement_temperature 100(2)
_cell_measurement_theta_max 153.70
_cell_measurement_theta_min 14.77
_cell_volume 1870.70(12)
_computing_structure_refinement 'SHELXL-2018/3 (Sheldrick, 2018)'
_diffrn_ambient_temperature 100(2)
_diffrn_detector_area_resol_mean 5.81
_diffrn_measured_fraction_theta_full 0.999
_diffrn_measured_fraction_theta_max 0.993
_diffrn_measurement_device_type 'STOE STADIVARI'
_diffrn_measurement_method 'rotation method, \w scans'
_diffrn_radiation_type CuK\a
_diffrn_radiation_wavelength 1.54178
_diffrn_reflns_av_R_equivalents 0.0194
_diffrn_reflns_av_unetI/netI 0.0135
_diffrn_reflns_Laue_measured_fraction_full 0.999
_diffrn_reflns_Laue_measured_fraction_max 0.993
_diffrn_reflns_limit_h_max 15
_diffrn_reflns_limit_h_min -13
_diffrn_reflns_limit_k_max 14
_diffrn_reflns_limit_k_min -11
_diffrn_reflns_limit_l_max 16
_diffrn_reflns_limit_l_min -15
_diffrn_reflns_number 12196
_diffrn_reflns_point_group_measured_fraction_full 0.999
_diffrn_reflns_point_group_measured_fraction_max 0.993
_diffrn_reflns_theta_full 67.679
_diffrn_reflns_theta_max 76.296
_diffrn_reflns_theta_min 6.236
_diffrn_source 'GeniX 3D HF Cu'
_exptl_absorpt_coefficient_mu 4.782
_exptl_absorpt_correction_T_max 0.7154
_exptl_absorpt_correction_T_min 0.2409
_exptl_absorpt_correction_type multi-scan
_exptl_absorpt_process_details
;
STOE LANA, absorption correction by scaling of reflection intensities.
J. Koziskova, F. Hahn, J. Richter, J. Kozisek, "Comparison of different
absorption corrections on the model structure of tetrakis(\m~2~-acetato)-
diaqua-di-copper(II)", Acta Chimica Slovaca, vol. 9, no. 2, 2016, pp. 136 - 140.
Afterwards a spherical absorption correction was performed within STOE LANA.
;
_exptl_crystal_colour colorless
_exptl_crystal_density_diffrn 1.373
_exptl_crystal_description block
_exptl_crystal_F_000 816
_exptl_crystal_size_max 0.04
_exptl_crystal_size_mid 0.04
_exptl_crystal_size_min 0.04
_refine_diff_density_max 0.293
_refine_diff_density_min -0.151
_refine_diff_density_rms 0.044
_refine_ls_extinction_coef 0.00070(11)
_refine_ls_extinction_expression Fc^*^=kFc[1+0.001xFc^2^\l^3^/sin(2\q)]^-1/4^
_refine_ls_extinction_method 'SHELXL-2018/3 (Sheldrick 2018)'
_refine_ls_goodness_of_fit_ref 0.992
_refine_ls_hydrogen_treatment refall
_refine_ls_matrix_type full
_refine_ls_number_parameters 149
_refine_ls_number_reflns 1955
_refine_ls_number_restraints 0
_refine_ls_restrained_S_all 0.992
_refine_ls_R_factor_all 0.0244
_refine_ls_R_factor_gt 0.0204
_refine_ls_shift/su_max 0.001
_refine_ls_shift/su_mean 0.000
_refine_ls_structure_factor_coef Fsqd
_refine_ls_weighting_details 'w=1/[\s^2^(Fo^2^)+(0.0386P)^2^+0.2314P] where P=(Fo^2^+2Fc^2^)/3'
_refine_ls_weighting_scheme calc
_refine_ls_wR_factor_gt 0.0541
_refine_ls_wR_factor_ref 0.0556
_reflns_Friedel_coverage 0.000
_reflns_number_gt 1746
_reflns_number_total 1955
_reflns_threshold_expression 'I > 2\s(I)'
_cod_data_source_file c9cc07712j2.cif
_cod_data_source_block 3_CCDC2
_cod_database_code 7124318
_shelx_shelxl_version_number 2018/3
_shelx_space_group_comment
;
The symmetry employed for this shelxl refinement is uniquely defined
by the following loop, which should always be used as a source of
symmetry information in preference to the above space-group names.
They are only intended as comments.
;

loop_
_space_group_symop_operation_xyz
'x, y, z'
'-x+1/2, -y, z+1/2'
'-x, y+1/2, -z+1/2'
'x+1/2, -y+1/2, -z'
'-x, -y, -z'
'x-1/2, y, -z-1/2'
'x, -y-1/2, z-1/2'
'-x-1/2, y-1/2, z'

loop_
_atom_site_label
_atom_site_type_symbol
_atom_site_fract_x
_atom_site_fract_y
_atom_site_fract_z
_atom_site_U_iso_or_equiv
_atom_site_adp_type
_atom_site_occupancy
_atom_site_site_symmetry_order
_atom_site_calc_flag
S1 S 0.43635(2) 0.64717(2) 0.35550(2) 0.01666(9) Uani 1 1 d
S2 S 0.66930(2) 0.02843(2) 0.65892(2) 0.01685(9) Uani 1 1 d
N1 N 0.29886(8) 0.24135(8) 0.49503(8) 0.01506(19) Uani 1 1 d
N2 N 0.27874(8) 0.45547(8) 0.58723(8) 0.0164(2) Uani 1 1 d
N3 N 0.09907(8) 0.30373(8) 0.59701(8) 0.01533(19) Uani 1 1 d
N4 N 0.29473(8) 0.26050(9) 0.71000(8) 0.01616(19) Uani 1 1 d
N5 N 0.45336(8) 0.41099(9) 0.38401(8) 0.0209(2) Uani 1 1 d
N6 N 0.44595(8) 0.07486(8) 0.60927(8) 0.0199(2) Uani 1 1 d
C1 C 0.44554(9) 0.50832(10) 0.37134(8) 0.0150(2) Uani 1 1 d
C2 C 0.53785(9) 0.05564(9) 0.63178(8) 0.0143(2) Uani 1 1 d
Be1 Be 0.24295(11) 0.31324(11) 0.59669(11) 0.0132(3) Uani 1 1 d
H1A H 0.3396(13) 0.1889(14) 0.5132(12) 0.027(4) Uiso 1 1 d
H1B H 0.3364(12) 0.2860(13) 0.4558(12) 0.023(4) Uiso 1 1 d
H1C H 0.2510(13) 0.2141(12) 0.4552(12) 0.021(4) Uiso 1 1 d
H2A H 0.330(2) 0.475(2) 0.6232(18) 0.071(8) Uiso 1 1 d
H2B H 0.2893(19) 0.474(2) 0.5324(19) 0.069(8) Uiso 1 1 d
H2C H 0.2196(19) 0.5002(18) 0.6027(16) 0.053(6) Uiso 1 1 d
H3A H 0.0716(13) 0.3380(15) 0.5503(14) 0.034(5) Uiso 1 1 d
H3B H 0.0742(13) 0.3333(15) 0.6513(12) 0.027(4) Uiso 1 1 d
H3C H 0.0695(13) 0.2315(16) 0.5924(13) 0.035(4) Uiso 1 1 d
H4A H 0.3560(17) 0.2309(16) 0.7010(15) 0.047(5) Uiso 1 1 d
H4B H 0.2556(13) 0.2116(13) 0.7370(13) 0.029(4) Uiso 1 1 d
H4C H 0.3019(14) 0.3154(16) 0.7552(15) 0.043(5) Uiso 1 1 d

loop_
_atom_site_aniso_label
_atom_site_aniso_U_11
_atom_site_aniso_U_22
_atom_site_aniso_U_33
_atom_site_aniso_U_23
_atom_site_aniso_U_13
_atom_site_aniso_U_12
S1 0.01590(15) 0.01739(15) 0.01670(15) 0.00158(10) 0.00070(10) 0.00046(9)
S2 0.01257(14) 0.02267(15) 0.01531(15) 0.00085(10) -0.00057(9) 0.00128(10)
N1 0.0150(4) 0.0168(4) 0.0134(4) 0.0004(4) 0.0008(4) 0.0005(4)
N2 0.0155(5) 0.0176(4) 0.0161(5) 0.0002(4) 0.0000(4) -0.0014(4)
N3 0.0139(4) 0.0172(4) 0.0149(5) 0.0002(4) -0.0004(4) -0.0008(3)
N4 0.0150(4) 0.0204(5) 0.0131(4) 0.0011(4) 0.0008(4) 0.0012(4)
N5 0.0201(5) 0.0219(5) 0.0207(5) 0.0037(4) 0.0025(4) 0.0013(4)
N6 0.0173(5) 0.0184(5) 0.0239(5) 0.0000(4) -0.0024(4) 0.0015(4)
C1 0.0102(5) 0.0228(6) 0.0121(5) 0.0011(4) 0.0010(4) -0.0002(4)
C2 0.0168(5) 0.0134(5) 0.0126(5) 0.0004(4) 0.0020(4) -0.0006(4)
Be1 0.0120(6) 0.0156(6) 0.0120(6) -0.0003(5) 0.0004(5) -0.0001(5)

loop_
_atom_type_symbol
_atom_type_description
_atom_type_scat_dispersion_real
_atom_type_scat_dispersion_imag
_atom_type_scat_source
C C 0.0181 0.0091 'International Tables Vol C Tables 4.2.6.8 and 6.1.1.4'
H H 0.0000 0.0000 'International Tables Vol C Tables 4.2.6.8 and 6.1.1.4'
Be Be 0.0038 0.0014 'International Tables Vol C Tables 4.2.6.8 and 6.1.1.4'
N N 0.0311 0.0180 'International Tables Vol C Tables 4.2.6.8 and 6.1.1.4'
S S 0.3331 0.5567 'International Tables Vol C Tables 4.2.6.8 and 6.1.1.4'

loop_
_geom_angle_atom_site_label_1
_geom_angle_atom_site_label_2
_geom_angle_atom_site_label_3
_geom_angle
Be1 N1 H1A 111.9(11)
Be1 N1 H1B 111.7(10)
H1A N1 H1B 108.8(14)
Be1 N1 H1C 114.1(10)
H1A N1 H1C 107.4(14)
H1B N1 H1C 102.3(14)
Be1 N2 H2A 114.9(17)
Be1 N2 H2B 112.9(18)
H2A N2 H2B 110(2)
Be1 N2 H2C 110.6(13)
H2A N2 H2C 107(2)
H2B N2 H2C 100(2)
Be1 N3 H3A 111.9(11)
Be1 N3 H3B 109.0(10)
H3A N3 H3B 107.2(15)
Be1 N3 H3C 116.2(10)
H3A N3 H3C 104.7(15)
H3B N3 H3C 107.4(14)
Be1 N4 H4A 110.4(14)
Be1 N4 H4B 114.8(11)
H4A N4 H4B 105.9(16)
Be1 N4 H4C 110.8(12)
H4A N4 H4C 108.7(16)
H4B N4 H4C 106.0(16)
N5 C1 S1 178.71(11)
N6 C2 S2 177.76(10)
N1 Be1 N3 110.98(9)
N1 Be1 N4 110.89(9)
N3 Be1 N4 109.36(9)
N1 Be1 N2 108.85(9)
N3 Be1 N2 108.03(9)
N4 Be1 N2 108.66(9)

loop_
_geom_bond_atom_site_label_1
_geom_bond_atom_site_label_2
_geom_bond_distance
S1 C1 1.6552(12)
S2 C2 1.6486(11)
N1 Be1 1.7247(17)
N1 H1A 0.824(17)
N1 H1B 0.865(16)
N1 H1C 0.843(16)
N2 Be1 1.7367(16)
N2 H2A 0.81(3)
N2 H2B 0.77(3)
N2 H2C 0.91(2)
N3 Be1 1.7296(17)
N3 H3A 0.808(19)
N3 H3B 0.851(17)
N3 H3C 0.925(18)
N4 Be1 1.7366(17)
N4 H4A 0.82(2)
N4 H4B 0.825(17)
N4 H4C 0.88(2)
N5 C1 1.1644(16)
N6 C2 1.1641(15)

loop_
_geom_hbond_atom_site_label_D
_geom_hbond_atom_site_label_H
_geom_hbond_atom_site_label_A
_geom_hbond_distance_DH
_geom_hbond_distance_HA
_geom_hbond_distance_DA
_geom_hbond_angle_DHA
_geom_hbond_site_symmetry_A
_geom_hbond_publ_flag
N1 H1A N6 0.824(17) 2.247(17) 3.0418(14) 161.9(15) . yes
N1 H1C S1 0.843(16) 2.722(17) 3.5492(11) 167.3(13) 8_655 yes
N1 H1B N5 0.865(16) 2.246(16) 3.0974(14) 167.9(14) . yes
N2 H2A S2 0.81(3) 2.95(2) 3.5194(12) 129(2) 3_656 yes
N2 H2C N6 0.91(2) 2.17(2) 3.0551(14) 163.4(18) 8_665 yes
N2 H2B S2 0.77(3) 2.91(2) 3.5135(12) 137(2) 4_456 yes
N3 H3C N5 0.925(18) 2.206(18) 3.0881(14) 159.2(15) 4_456 yes
N3 H3B S1 0.851(17) 2.712(17) 3.4912(11) 152.8(14) 2_565 yes
N4 H4B S2 0.825(17) 2.763(17) 3.5725(11) 167.3(14) 6_557 yes
N4 H4A S1 0.82(2) 2.97(2) 3.5132(11) 125.4(16) 5_666 yes
N4 H4A N6 0.82(2) 2.45(2) 3.1402(14) 141.5(17) . yes
N4 H4C S2 0.88(2) 2.78(2) 3.6307(11) 161.7(16) 3_656 yes
